data_7225008
loop_
_publ_author_name
'Afkhami, Farhad Akbari'
'Khandar, Ali Akbar'
'Mahmoudi, Ghodrat'
'Maniukiewicz, Waldemar'
'Lipkowski, Janusz'
'White, Jonathan M.'
'Waterman, Rory'
'Garc\'ia-Granda, Santiago'
'Zangrando, Ennio'
'Bauz\'a, Antonio'
'Frontera, Antonio'

_publ_section_title
;
 Synthesis, X-ray characterization, DFT calculations and Hirshfeld surface
 analysis of Zn(ii) and Cd(ii) complexes based on isonicotinoylhydrazone
 ligand
;
_journal_issue 24
_journal_name_full CrystEngComm
_journal_page_first 4587
_journal_paper_doi 10.1039/C6CE00877A
_journal_volume 18
_journal_year 2016
_chemical_formula_sum 'C14 H16 Br2 Cd N4 O2'
_chemical_formula_weight 544.53
_space_group_crystal_system monoclinic
_space_group_IT_number 14
_space_group_name_Hall '-P 2yn'
_space_group_name_H-M_alt 'P 1 21/n 1'
_symmetry_space_group_name_Hall '-P 2yn'
_symmetry_space_group_name_H-M 'P 1 21/n 1'
_atom_sites_solution_hydrogens mixed
_audit_creation_method SHELXL-2014/7
_audit_update_record
;
2016-04-16 deposited with the CCDC.
2016-04-25 downloaded from the CCDC.
;
_cell_angle_alpha 90
_cell_angle_beta 93.3830(10)
_cell_angle_gamma 90
_cell_formula_units_Z 4
_cell_length_a 7.85990(10)
_cell_length_b 14.8149(2)
_cell_length_c 15.7341(2)
_cell_measurement_reflns_used 14297
_cell_measurement_temperature 100(1)
_cell_measurement_theta_max 29.0098
_cell_measurement_theta_min 2.9298
_cell_volume 1828.94(4)
_computing_structure_refinement 'SHELXL-2014/7 (Sheldrick, 2014)'
_diffrn_ambient_temperature 100(1)
_diffrn_measured_fraction_theta_full 0.999
_diffrn_measured_fraction_theta_max 0.927
_diffrn_measurement_device_type 'SuperNova, Dual, Cu at zero, Eos'
_diffrn_radiation_monochromator mirror
_diffrn_radiation_source 'SuperNova (Mo) X-ray Source'
_diffrn_radiation_type MoK\a
_diffrn_radiation_wavelength 0.71073
_diffrn_reflns_av_R_equivalents 0.0353
_diffrn_reflns_av_unetI/netI 0.0235
_diffrn_reflns_Laue_measured_fraction_full 0.999
_diffrn_reflns_Laue_measured_fraction_max 0.927
_diffrn_reflns_limit_h_max 10
_diffrn_reflns_limit_h_min -10
_diffrn_reflns_limit_k_max 20
_diffrn_reflns_limit_k_min -19
_diffrn_reflns_limit_l_max 21
_diffrn_reflns_limit_l_min -21
_diffrn_reflns_number 28485
_diffrn_reflns_point_group_measured_fraction_full 0.999
_diffrn_reflns_point_group_measured_fraction_max 0.927
_diffrn_reflns_theta_full 25.242
_diffrn_reflns_theta_max 29.074
_diffrn_reflns_theta_min 2.936
_exptl_absorpt_coefficient_mu 5.576
_exptl_absorpt_correction_T_max 1.0000
_exptl_absorpt_correction_T_min 0.51553
_exptl_absorpt_correction_type multi-scan
_exptl_absorpt_process_details
;
CrysAlisPro, Agilent Technologies,
Version 1.171.35.21b (release 03-02-2012 CrysAlis171 .NET)
(compiled Feb  3 2012,10:37:01)
Empirical absorption correction using spherical harmonics,
 implemented in SCALE3 ABSPACK scaling algorithm.
;
_exptl_crystal_colour colorless
_exptl_crystal_density_diffrn 1.978
_exptl_crystal_description block
_exptl_crystal_F_000 1048
_exptl_crystal_size_max 0.32
_exptl_crystal_size_mid 0.18
_exptl_crystal_size_min 0.11
_refine_diff_density_max 0.536
_refine_diff_density_min -0.519
_refine_diff_density_rms 0.082
_refine_ls_extinction_method none
_refine_ls_goodness_of_fit_ref 1.060
_refine_ls_hydrogen_treatment mixed
_refine_ls_matrix_type full
_refine_ls_number_parameters 219
_refine_ls_number_reflns 4540
_refine_ls_number_restraints 0
_refine_ls_restrained_S_all 1.060
_refine_ls_R_factor_all 0.0280
_refine_ls_R_factor_gt 0.0218
_refine_ls_shift/su_max 0.001
_refine_ls_shift/su_mean 0.000
_refine_ls_structure_factor_coef Fsqd
_refine_ls_weighting_details 'w=1/[\s^2^(Fo^2^)+(0.0116P)^2^+1.7235P] where P=(Fo^2^+2Fc^2^)/3'
_refine_ls_weighting_scheme calc
_refine_ls_wR_factor_gt 0.0410
_refine_ls_wR_factor_ref 0.0427
_reflns_Friedel_coverage 0.000
_reflns_number_gt 4040
_reflns_number_total 4540
_reflns_threshold_expression 'I > 2\s(I)'
_cod_data_source_file c6ce00877a2.cif
_cod_data_source_block shelx
_cod_depositor_comments 'Adding full bibliography for 7225002--7225008.cif.'
_cod_database_code 7225008
_shelx_shelxl_version_number 2014/7
_shelx_space_group_comment
;
The symmetry employed for this shelxl refinement is uniquely defined
by the following loop, which should always be used as a source of
symmetry information in preference to the above space-group names.
They are only intended as comments.
;

loop_
_space_group_symop_operation_xyz
'x, y, z'
'-x+1/2, y+1/2, -z+1/2'
'-x, -y, -z'
'x-1/2, -y-1/2, z-1/2'

loop_
_atom_site_label
_atom_site_type_symbol
_atom_site_fract_x
_atom_site_fract_y
_atom_site_fract_z
_atom_site_U_iso_or_equiv
_atom_site_adp_type
_atom_site_occupancy
_atom_site_site_symmetry_order
_atom_site_calc_flag
_atom_site_refinement_flags_posn
_atom_site_refinement_flags_adp
_atom_site_refinement_flags_occupancy
_atom_site_disorder_assembly
_atom_site_disorder_group
Br1 Br -0.20303(3) 0.28566(2) -0.18612(2) 0.02795(6) Uani 1 1 d . . . . .
Br2 Br 0.26310(3) 0.15019(2) -0.11878(2) 0.01999(6) Uani 1 1 d . . . . .
Cd1 Cd 0.06223(2) 0.28298(2) -0.08332(2) 0.01398(4) Uani 1 1 d . . . . .
N1 N -0.0548(2) 0.21640(12) 0.03820(11) 0.0163(4) Uani 1 1 d . . . . .
N2 N 0.1112(2) 0.37212(11) 0.03383(10) 0.0117(3) Uani 1 1 d . . . . .
N3 N 0.1973(2) 0.45224(11) 0.02516(10) 0.0131(3) Uani 1 1 d . . . . .
N4 N 0.5042(2) 0.70504(13) -0.09841(14) 0.0229(4) Uani 1 1 d . . . . .
H2N H 0.551(3) 0.7530(19) -0.1055(17) 0.027 Uiso 1 1 d . U . . .
O1 O 0.2141(2) 0.40956(10) -0.11760(9) 0.0183(3) Uani 1 1 d . . . . .
C5 C -0.2015(3) 0.10153(15) 0.11203(15) 0.0249(5) Uani 1 1 d . . . . .
H5 H -0.2575 0.0462 0.1105 0.030 Uiso 1 1 calc R U . . .
C4 C -0.1355(3) 0.13698(15) 0.03928(14) 0.0229(5) Uani 1 1 d . . . . .
H4 H -0.1479 0.1040 -0.0110 0.027 Uiso 1 1 calc R U . . .
C6 C -0.1824(3) 0.15010(15) 0.18663(15) 0.0225(5) Uani 1 1 d . . . . .
H6 H -0.2258 0.1280 0.2363 0.027 Uiso 1 1 calc R U . . .
C7 C -0.0975(3) 0.23247(14) 0.18697(13) 0.0168(4) Uani 1 1 d . . . . .
H7 H -0.0826 0.2659 0.2369 0.020 Uiso 1 1 calc R U . . .
C3 C -0.0353(2) 0.26416(13) 0.11152(12) 0.0122(4) Uani 1 1 d . . . . .
C2 C 0.0551(2) 0.35218(14) 0.10720(12) 0.0120(4) Uani 1 1 d . . . . .
C8 C 0.0771(3) 0.41107(15) 0.18444(12) 0.0173(4) Uani 1 1 d . . . . .
H8A H 0.1474 0.3807 0.2275 0.026 Uiso 1 1 calc R U . . .
H8B H -0.0323 0.4235 0.2058 0.026 Uiso 1 1 calc R U . . .
H8C H 0.1304 0.4667 0.1695 0.026 Uiso 1 1 calc R U . . .
C1 C 0.2410(2) 0.46174(13) -0.05447(12) 0.0125(4) Uani 1 1 d . . . . .
C9 C 0.3361(2) 0.54790(13) -0.06861(13) 0.0135(4) Uani 1 1 d . . . . .
C10 C 0.3942(3) 0.56677(15) -0.14898(14) 0.0187(4) Uani 1 1 d . . . . .
H10 H 0.3760 0.5256 -0.1932 0.022 Uiso 1 1 calc R U . . .
C14 C 0.3674(3) 0.61054(14) -0.00373(14) 0.0169(4) Uani 1 1 d . . . . .
H14 H 0.3314 0.5991 0.0505 0.020 Uiso 1 1 calc R U . . .
C11 C 0.4783(3) 0.64647(16) -0.16240(15) 0.0226(5) Uani 1 1 d . . . . .
H11 H 0.5171 0.6595 -0.2158 0.027 Uiso 1 1 calc R U . . .
C13 C 0.4519(3) 0.68951(15) -0.02001(15) 0.0216(5) Uani 1 1 d . . . . .
H13 H 0.4727 0.7318 0.0230 0.026 Uiso 1 1 calc R U . . .
O2 O 0.3449(4) 0.13246(16) 0.0861(2) 0.0343(10) Uani 0.724(9) 1 d . . P A 1
H2 H 0.3136 0.1287 0.0356 0.051 Uiso 1 1 calc R U . A 1
C15 C 0.3213(4) 0.04936(18) 0.12584(19) 0.0435(7) Uani 1 1 d . . . A 1
H15A H 0.3676 0.0521 0.1836 0.065 Uiso 1 1 calc R U . A 1
H15B H 0.3784 0.0029 0.0959 0.065 Uiso 1 1 calc R U . A 1
H15C H 0.2018 0.0360 0.1253 0.065 Uiso 1 1 calc R U . A 1
O2B O 0.3492(10) 0.1374(5) 0.1364(8) 0.043(3) Uiso 0.276(9) 1 d . . P A 2

loop_
_atom_site_aniso_label
_atom_site_aniso_U_11
_atom_site_aniso_U_22
_atom_site_aniso_U_33
_atom_site_aniso_U_23
_atom_site_aniso_U_13
_atom_site_aniso_U_12
Br1 0.02361(12) 0.03506(14) 0.02409(12) -0.01391(10) -0.00787(9) 0.00606(10)
Br2 0.03038(12) 0.01304(10) 0.01701(10) -0.00081(8) 0.00531(9) 0.00286(9)
Cd1 0.01902(8) 0.01254(7) 0.01044(7) -0.00259(5) 0.00139(5) -0.00345(6)
N1 0.0208(9) 0.0133(8) 0.0151(8) -0.0002(7) 0.0025(7) -0.0017(7)
N2 0.0117(8) 0.0103(8) 0.0130(8) -0.0009(6) -0.0002(6) -0.0013(6)
N3 0.0128(8) 0.0121(8) 0.0144(8) -0.0003(7) 0.0008(7) -0.0017(7)
N4 0.0150(9) 0.0136(9) 0.0395(12) 0.0088(9) -0.0033(8) -0.0041(8)
O1 0.0272(8) 0.0144(7) 0.0136(7) -0.0018(6) 0.0046(6) -0.0041(6)
C5 0.0317(13) 0.0122(11) 0.0317(13) 0.0034(9) 0.0087(10) -0.0042(10)
C4 0.0328(13) 0.0138(11) 0.0222(11) -0.0042(9) 0.0041(10) -0.0054(10)
C6 0.0247(12) 0.0202(11) 0.0232(11) 0.0082(9) 0.0072(9) 0.0005(10)
C7 0.0175(10) 0.0180(11) 0.0152(10) 0.0022(8) 0.0031(8) 0.0022(9)
C3 0.0119(9) 0.0115(10) 0.0133(9) 0.0012(7) 0.0005(7) 0.0036(8)
C2 0.0100(9) 0.0152(10) 0.0105(9) -0.0004(8) -0.0002(7) 0.0020(8)
C8 0.0212(11) 0.0185(11) 0.0121(10) -0.0037(8) 0.0015(8) -0.0005(9)
C1 0.0114(9) 0.0106(9) 0.0155(10) 0.0002(8) 0.0012(8) 0.0012(8)
C9 0.0104(9) 0.0105(9) 0.0196(10) 0.0027(8) -0.0003(8) 0.0020(8)
C10 0.0161(10) 0.0183(11) 0.0216(11) 0.0036(9) 0.0004(9) 0.0011(9)
C14 0.0129(10) 0.0144(10) 0.0233(11) -0.0007(8) -0.0002(8) 0.0010(8)
C11 0.0173(11) 0.0239(12) 0.0265(12) 0.0120(10) -0.0006(9) -0.0004(9)
C13 0.0161(11) 0.0146(10) 0.0335(13) -0.0008(9) -0.0043(9) 0.0011(9)
O2 0.0577(18) 0.0222(13) 0.0210(19) 0.0085(10) -0.0147(12) -0.0201(12)
C15 0.060(2) 0.0220(14) 0.0479(17) 0.0076(12) 0.0018(15) -0.0109(13)

loop_
_atom_type_symbol
_atom_type_description
_atom_type_scat_dispersion_real
_atom_type_scat_dispersion_imag
_atom_type_scat_source
C C 0.0033 0.0016 'International Tables Vol C Tables 4.2.6.8 and 6.1.1.4'
Br Br -0.2901 2.4595 'International Tables Vol C Tables 4.2.6.8 and 6.1.1.4'
Cd Cd -0.8075 1.2024 'International Tables Vol C Tables 4.2.6.8 and 6.1.1.4'
N N 0.0061 0.0033 'International Tables Vol C Tables 4.2.6.8 and 6.1.1.4'
O O 0.0106 0.0060 'International Tables Vol C Tables 4.2.6.8 and 6.1.1.4'
H H 0.0000 0.0000 'International Tables Vol C Tables 4.2.6.8 and 6.1.1.4'

loop_
_geom_angle_atom_site_label_1
_geom_angle_atom_site_label_2
_geom_angle_atom_site_label_3
_geom_angle
N2 Cd1 O1 69.70(5)
N2 Cd1 N1 69.28(6)
O1 Cd1 N1 138.97(5)
N2 Cd1 Br1 126.38(4)
O1 Cd1 Br1 104.66(4)
N1 Cd1 Br1 100.05(4)
N2 Cd1 Br2 122.35(4)
O1 Cd1 Br2 103.63(4)
N1 Cd1 Br2 97.28(4)
Br1 Cd1 Br2 110.946(9)
C4 N1 C3 118.61(18)
C4 N1 Cd1 125.45(14)
C3 N1 Cd1 115.93(13)
C2 N2 N3 118.71(16)
C2 N2 Cd1 122.59(13)
N3 N2 Cd1 118.63(12)
C1 N3 N2 109.96(16)
C11 N4 C13 122.7(2)
C11 N4 H2N 121.0(19)
C13 N4 H2N 116.3(19)
C1 O1 Cd1 112.20(12)
C6 C5 C4 118.5(2)
C6 C5 H5 120.7
C4 C5 H5 120.7
N1 C4 C5 123.0(2)
N1 C4 H4 118.5
C5 C4 H4 118.5
C5 C6 C7 119.3(2)
C5 C6 H6 120.3
C7 C6 H6 120.3
C6 C7 C3 119.0(2)
C6 C7 H7 120.5
C3 C7 H7 120.5
N1 C3 C7 121.50(19)
N1 C3 C2 116.69(17)
C7 C3 C2 121.81(18)
N2 C2 C3 115.42(17)
N2 C2 C8 124.19(18)
C3 C2 C8 120.38(17)
C2 C8 H8A 109.5
C2 C8 H8B 109.5
H8A C8 H8B 109.5
C2 C8 H8C 109.5
H8A C8 H8C 109.5
H8B C8 H8C 109.5
O1 C1 N3 129.47(19)
O1 C1 C9 117.63(17)
N3 C1 C9 112.89(17)
C14 C9 C10 118.51(19)
C14 C9 C1 121.76(18)
C10 C9 C1 119.73(18)
C11 C10 C9 119.8(2)
C11 C10 H10 120.1
C9 C10 H10 120.1
C13 C14 C9 119.8(2)
C13 C14 H14 120.1
C9 C14 H14 120.1
N4 C11 C10 119.7(2)
N4 C11 H11 120.2
C10 C11 H11 120.2
N4 C13 C14 119.6(2)
N4 C13 H13 120.2
C14 C13 H13 120.2
C15 O2 H2 109.5
O2 C15 H15A 109.5
O2 C15 H15B 109.5
H15A C15 H15B 109.5
O2 C15 H15C 109.5
H15A C15 H15C 109.5
H15B C15 H15C 109.5

loop_
_geom_bond_atom_site_label_1
_geom_bond_atom_site_label_2
_geom_bond_distance
Br1 Cd1 2.5625(3)
Br2 Cd1 2.6035(3)
Cd1 N2 2.2816(16)
Cd1 O1 2.3041(14)
Cd1 N1 2.3838(17)
N1 C4 1.337(3)
N1 C3 1.354(3)
N2 C2 1.294(2)
N2 N3 1.377(2)
N3 C1 1.326(3)
N4 C11 1.336(3)
N4 C13 1.343(3)
N4 H2N 0.81(3)
O1 C1 1.267(2)
C5 C6 1.377(3)
C5 C4 1.388(3)
C5 H5 0.9300
C4 H4 0.9300
C6 C7 1.391(3)
C6 H6 0.9300
C7 C3 1.392(3)
C7 H7 0.9300
C3 C2 1.489(3)
C2 C8 1.498(3)
C8 H8A 0.9600
C8 H8B 0.9600
C8 H8C 0.9600
C1 C9 1.502(3)
C9 C14 1.391(3)
C9 C10 1.398(3)
C10 C11 1.376(3)
C10 H10 0.9300
C14 C13 1.377(3)
C14 H14 0.9300
C11 H11 0.9300
C13 H13 0.9300
O2 C15 1.398(3)
O2 H2 0.8200
C15 H15A 0.9600
C15 H15B 0.9600
C15 H15C 0.9600
